data_2201061
loop_
_publ_author_name
'Margraf, G\"unter'
'Lerner, Hans-Wolfram'
'Bolte, Michael'

_publ_section_title
;
 Tetramethylphosphonium chloride hydrate
;
_journal_issue 5
_journal_name_full 'Acta Crystallographica Section E'
_journal_page_first o546
_journal_page_last o547
_journal_paper_doi 10.1107/S1600536802006785
_journal_volume 58
_journal_year 2002
_chemical_formula_iupac 'C4 H12 P 1+, Cl 1-, H2 O'
_chemical_formula_moiety 'C4 H12 P 1+, Cl 1-, H2 O'
_chemical_formula_sum 'C4 H14 Cl O P'
_chemical_formula_weight 144.57
_chemical_name_systematic ?
_space_group_IT_number 15
_symmetry_cell_setting monoclinic
_symmetry_space_group_name_Hall '-C 2yc'
_symmetry_space_group_name_H-M 'C 1 2/c 1'
_atom_sites_solution_hydrogens geom
_atom_sites_solution_primary direct
_atom_sites_solution_secondary difmap
_audit_creation_method SHELXL-97
_cell_angle_alpha 90.00
_cell_angle_beta 107.52(2)
_cell_angle_gamma 90.00
_cell_formula_units_Z 8
_cell_length_a 11.762(3)
_cell_length_b 8.628(2)
_cell_length_c 17.604(6)
_cell_measurement_reflns_used 2064
_cell_measurement_temperature 173(2)
_cell_measurement_theta_max 25.2
_cell_measurement_theta_min 3.5
_cell_volume 1703.6(8)
_computing_cell_refinement X-AREA
_computing_data_collection 'X-AREA (Stoe & Cie, 2001)'
_computing_data_reduction X-AREA
_computing_molecular_graphics 'XP in SHELXTL-Plus (Sheldrick, 1991)'
_computing_publication_material SHELXL97
_computing_structure_refinement 'SHELXL97 (Sheldrick, 1997)'
_computing_structure_solution 'SHELXS97 (Sheldrick, 1990)'
_diffrn_ambient_temperature 173(2)
_diffrn_measured_fraction_theta_full 0.915
_diffrn_measured_fraction_theta_max 0.915
_diffrn_measurement_device_type 'Stoe IPDSII two-circle'
_diffrn_measurement_method \w
_diffrn_radiation_monochromator graphite
_diffrn_radiation_source 'fine-focus sealed tube'
_diffrn_radiation_type MoK\a
_diffrn_radiation_wavelength 0.71073
_diffrn_reflns_av_R_equivalents 0.0664
_diffrn_reflns_av_sigmaI/netI 0.0656
_diffrn_reflns_limit_h_max 14
_diffrn_reflns_limit_h_min -14
_diffrn_reflns_limit_k_max 8
_diffrn_reflns_limit_k_min -10
_diffrn_reflns_limit_l_max 16
_diffrn_reflns_limit_l_min -21
_diffrn_reflns_number 3076
_diffrn_reflns_theta_full 25.15
_diffrn_reflns_theta_max 25.15
_diffrn_reflns_theta_min 3.63
_diffrn_standards_decay_% 0
_diffrn_standards_number 0
_exptl_absorpt_coefficient_mu 0.552
_exptl_absorpt_correction_T_max 0.968
_exptl_absorpt_correction_T_min 0.927
_exptl_absorpt_correction_type multi-scan
_exptl_absorpt_process_details '(MULABS; Spek, 1990; Blessing, 1995)'
_exptl_crystal_colour colourless
_exptl_crystal_density_diffrn 1.127
_exptl_crystal_density_method 'not measured'
_exptl_crystal_description block
_exptl_crystal_F_000 624
_exptl_crystal_size_max 0.14
_exptl_crystal_size_mid 0.11
_exptl_crystal_size_min 0.06
_refine_diff_density_max 0.340
_refine_diff_density_min -0.241
_refine_ls_extinction_method none
_refine_ls_goodness_of_fit_ref 0.978
_refine_ls_hydrogen_treatment mixed
_refine_ls_matrix_type full
_refine_ls_number_parameters 72
_refine_ls_number_reflns 1407
_refine_ls_number_restraints 0
_refine_ls_restrained_S_all 0.978
_refine_ls_R_factor_all 0.0839
_refine_ls_R_factor_gt 0.0540
_refine_ls_shift/su_max <0.001
_refine_ls_shift/su_mean 0.000
_refine_ls_structure_factor_coef Fsqd
_refine_ls_weighting_details 'calc w = 1/[\s^2^(Fo^2^)+(0.0671P)^2^] where P = (Fo^2^+2Fc^2^)/3'
_refine_ls_weighting_scheme calc
_refine_ls_wR_factor_gt 0.1184
_refine_ls_wR_factor_ref 0.1298
_reflns_number_gt 966
_reflns_number_total 1407
_reflns_threshold_expression I>2\s(I)
_cod_data_source_file cf6168.cif
_cod_data_source_block I
_cod_depositor_comments
;
The following automatic conversions were performed:
'_symmetry_cell_setting' value 'Monoclinic' changed to 'monoclinic'
according to '/home/saulius/struct/CIF-dictionaries/cif_core.dic'
dictionary named 'cif_core.dic' version 2.4.1 from 2010-06-29.

Automatic conversion script
Id: cif_fix_enum 1527 2010-12-29 10:47:43Z saulius 

The following automatic conversions were performed:

'_symmetry_cell_setting' value 'Monoclinic' changed to 'monoclinic'
according to /home/saulius/struct/CIF-dictionaries/cif_core.dic
dictionary named 'cif_core.dic' version 2.4.1 from 2010-06-29.

Automatic conversion script
Id: cif_fix_values 1715 2011-07-08 13:25:40Z adriana 
;
_cod_original_sg_symbol_H-M 'C 2/c'
_cod_database_code 2201061
_cod_database_fobs_code 2201061

loop_
_symmetry_equiv_pos_as_xyz
'x, y, z'
'-x, y, -z+1/2'
'x+1/2, y+1/2, z'
'-x+1/2, y+1/2, -z+1/2'
'-x, -y, -z'
'x, -y, z-1/2'
'-x+1/2, -y+1/2, -z'
'x+1/2, -y+1/2, z-1/2'

loop_
_atom_site_label
_atom_site_fract_x
_atom_site_fract_y
_atom_site_fract_z
_atom_site_U_iso_or_equiv
_atom_site_adp_type
_atom_site_calc_flag
_atom_site_refinement_flags
_atom_site_occupancy
_atom_site_disorder_assembly
_atom_site_disorder_group
_atom_site_type_symbol
Cl1 0.63119(9) 0.53430(13) 0.64042(7) 0.0544(3) Uani d . 1 . . Cl
O1 0.4841(3) 0.7183(4) 0.4877(3) 0.0668(10) Uani d . 1 . . O
H1O 0.446(5) 0.644(7) 0.451(4) 0.084(18) Uiso d . 1 . . H
H2O 0.530(4) 0.666(6) 0.530(4) 0.064(16) Uiso d . 1 . . H
P1 0.25342(7) 0.50326(11) 0.62478(6) 0.0363(3) Uani d . 1 . . P
C1 0.3316(3) 0.6802(5) 0.6553(3) 0.0476(10) Uani d . 1 . . C
H1A 0.2793 0.7677 0.6326 0.071 Uiso calc R 1 . . H
H1B 0.4020 0.6832 0.6364 0.071 Uiso calc R 1 . . H
H1C 0.3567 0.6871 0.7135 0.071 Uiso calc R 1 . . H
C2 0.2055(3) 0.4890(5) 0.5195(3) 0.0505(10) Uani d . 1 . . C
H2A 0.1531 0.5765 0.4969 0.076 Uiso calc R 1 . . H
H2B 0.1619 0.3917 0.5035 0.076 Uiso calc R 1 . . H
H2C 0.2750 0.4909 0.4997 0.076 Uiso calc R 1 . . H
C3 0.1255(3) 0.4976(5) 0.6600(3) 0.0467(9) Uani d . 1 . . C
H3A 0.0728 0.5849 0.6375 0.070 Uiso calc R 1 . . H
H3B 0.1513 0.5049 0.7183 0.070 Uiso calc R 1 . . H
H3C 0.0825 0.4000 0.6436 0.070 Uiso calc R 1 . . H
C4 0.3494(3) 0.3456(5) 0.6662(3) 0.0465(10) Uani d . 1 . . C
H4A 0.3071 0.2476 0.6495 0.070 Uiso calc R 1 . . H
H4B 0.3743 0.3527 0.7245 0.070 Uiso calc R 1 . . H
H4C 0.4199 0.3494 0.6476 0.070 Uiso calc R 1 . . H

loop_
_atom_site_aniso_label
_atom_site_aniso_U_11
_atom_site_aniso_U_22
_atom_site_aniso_U_33
_atom_site_aniso_U_12
_atom_site_aniso_U_13
_atom_site_aniso_U_23
Cl1 0.0507(5) 0.0713(7) 0.0397(6) -0.0058(5) 0.0111(4) -0.0036(5)
O1 0.077(2) 0.047(2) 0.070(3) 0.0007(17) 0.012(2) -0.0002(19)
P1 0.0354(4) 0.0389(5) 0.0354(5) -0.0010(4) 0.0121(3) 0.0011(4)
C1 0.049(2) 0.044(2) 0.050(3) -0.0047(17) 0.016(2) -0.0011(19)
C2 0.050(2) 0.065(3) 0.037(2) -0.0009(18) 0.0144(18) 0.000(2)
C3 0.0429(17) 0.055(2) 0.045(2) 0.0029(17) 0.0186(17) 0.0034(18)
C4 0.0442(19) 0.046(2) 0.048(3) 0.0010(16) 0.0119(18) 0.0008(19)

loop_
_atom_type_symbol
_atom_type_description
_atom_type_scat_dispersion_real
_atom_type_scat_dispersion_imag
_atom_type_scat_source
C C 0.0033 0.0016 'International Tables Vol C Tables 4.2.6.8 and 6.1.1.4'
H H 0.0000 0.0000 'International Tables Vol C Tables 4.2.6.8 and 6.1.1.4'
Cl Cl 0.1484 0.1585 'International Tables Vol C Tables 4.2.6.8 and 6.1.1.4'
O O 0.0106 0.0060 'International Tables Vol C Tables 4.2.6.8 and 6.1.1.4'
P P 0.1023 0.0942 'International Tables Vol C Tables 4.2.6.8 and 6.1.1.4'

loop_
_geom_angle_atom_site_label_1
_geom_angle_atom_site_label_2
_geom_angle_atom_site_label_3
_geom_angle
_geom_angle_publ_flag
H1O O1 H2O 106(5) ?
C2 P1 C4 109.8(2) y
C2 P1 C1 110.3(2) y
C4 P1 C1 109.0(2) y
C2 P1 C3 108.94(19) y
C4 P1 C3 109.44(19) y
C1 P1 C3 109.29(19) y
P1 C1 H1A 109.5 ?
P1 C1 H1B 109.5 ?
H1A C1 H1B 109.5 ?
P1 C1 H1C 109.5 ?
H1A C1 H1C 109.5 ?
H1B C1 H1C 109.5 ?
P1 C2 H2A 109.5 ?
P1 C2 H2B 109.5 ?
H2A C2 H2B 109.5 ?
P1 C2 H2C 109.5 ?
H2A C2 H2C 109.5 ?
H2B C2 H2C 109.5 ?
P1 C3 H3A 109.5 ?
P1 C3 H3B 109.5 ?
H3A C3 H3B 109.5 ?
P1 C3 H3C 109.5 ?
H3A C3 H3C 109.5 ?
H3B C3 H3C 109.5 ?
P1 C4 H4A 109.5 ?
P1 C4 H4B 109.5 ?
H4A C4 H4B 109.5 ?
P1 C4 H4C 109.5 ?
H4A C4 H4C 109.5 ?
H4B C4 H4C 109.5 ?

loop_
_geom_bond_atom_site_label_1
_geom_bond_atom_site_label_2
_geom_bond_site_symmetry_2
_geom_bond_distance
_geom_bond_publ_flag
O1 H1O . 0.93(7) ?
O1 H2O . 0.90(6) ?
P1 C2 . 1.772(4) y
P1 C4 . 1.779(4) y
P1 C1 . 1.780(4) y
P1 C3 . 1.792(3) y
C1 H1A . 0.980 ?
C1 H1B . 0.980 ?
C1 H1C . 0.980 ?
C2 H2A . 0.980 ?
C2 H2B . 0.980 ?
C2 H2C . 0.980 ?
C3 H3A . 0.980 ?
C3 H3B . 0.980 ?
C3 H3C . 0.980 ?
C4 H4A . 0.980 ?
C4 H4B . 0.980 ?
C4 H4C . 0.980 ?

loop_
_geom_hbond_atom_site_label_D
_geom_hbond_atom_site_label_H
_geom_hbond_atom_site_label_A
_geom_hbond_site_symmetry_A
_geom_hbond_distance_DH
_geom_hbond_distance_HA
_geom_hbond_distance_DA
_geom_hbond_angle_DHA
O1 H2O Cl1 . 0.90(6) 2.25(6) 3.153(5) 175(4)
O1 H1O Cl1 5_666 0.93(7) 2.21(7) 3.136(4) 175(4)

loop_
_cod_related_entry_id
_cod_related_entry_database
_cod_related_entry_code
1 ChemSpider 21132392
